data_4503481
loop_
_publ_author_name
'Nockemann, Peter'
'Thijs, Ben'
'Hecke, Kristof Van'
'Meervelt, Luc Van'
'Binnemans, Koen'

_publ_section_title
;
 Polynuclear Metal Complexes Obtained from the Task-Specific Ionic Liquid
 Betainium Bistriflimide
;
_journal_issue 4
_journal_name_full 'Crystal Growth &amp; Design'
_journal_page_first 1353
_journal_paper_doi 10.1021/cg701187t
_journal_volume 8
_journal_year 2008
_chemical_formula_moiety 'C60 H132 N12 Ni5 O30, 10(C2 F6 N O4 S2), 2(O), O'
_chemical_formula_sum 'C80 H132 F60 N22 Ni5 O73 S20'
_chemical_formula_weight 4644.93
_chemical_name_systematic
; 
 ? 
;
_space_group_IT_number 14
_symmetry_cell_setting monoclinic
_symmetry_space_group_name_Hall '-P 2ybc'
_symmetry_space_group_name_H-M 'P 1 21/c 1'
_atom_sites_solution_hydrogens geom
_atom_sites_solution_primary direct
_atom_sites_solution_secondary difmap
_audit_creation_method SHELXL-97
_cell_angle_alpha 90.00
_cell_angle_beta 103.251(9)
_cell_angle_gamma 90.00
_cell_formula_units_Z 2
_cell_length_a 20.789(3)
_cell_length_b 26.899(3)
_cell_length_c 16.243(2)
_cell_measurement_temperature 100(2)
_cell_volume 8841(2)
_computing_cell_refinement 'Bruker SAINT'
_computing_data_collection 'Bruker SMART'
_computing_data_reduction 'Bruker SAINT'
_computing_publication_material Platon
_computing_structure_refinement 'SHELXL-97 (Sheldrick, 1997)'
_computing_structure_solution 'SHELXS-97 (Sheldrick, 1990)'
_diffrn_ambient_temperature 100(2)
_diffrn_measured_fraction_theta_full 0.995
_diffrn_measured_fraction_theta_max 0.995
_diffrn_measurement_device_type 'SMART 6000'
_diffrn_measurement_method '\w and \f scans'
_diffrn_radiation_monochromator 'crossed G\"obel mirrors'
_diffrn_radiation_source 'fine-focus sealed tube'
_diffrn_radiation_type CuK\a
_diffrn_radiation_wavelength 1.54178
_diffrn_reflns_av_R_equivalents 0.1175
_diffrn_reflns_av_sigmaI/netI 0.2001
_diffrn_reflns_limit_h_max 24
_diffrn_reflns_limit_h_min -24
_diffrn_reflns_limit_k_max 32
_diffrn_reflns_limit_k_min 0
_diffrn_reflns_limit_l_max 19
_diffrn_reflns_limit_l_min -19
_diffrn_reflns_number 29793
_diffrn_reflns_theta_full 66.59
_diffrn_reflns_theta_max 66.59
_diffrn_reflns_theta_min 2.18
_exptl_absorpt_coefficient_mu 4.216
_exptl_absorpt_correction_T_max 0.430
_exptl_absorpt_correction_T_min 0.214
_exptl_absorpt_correction_type multi-scan
_exptl_absorpt_process_details 'Bruker SADABS'
_exptl_crystal_colour green
_exptl_crystal_density_diffrn 1.745
_exptl_crystal_density_method 'not measured'
_exptl_crystal_description block
_exptl_crystal_F_000 4700
_exptl_crystal_size_max 0.4
_exptl_crystal_size_mid 0.3
_exptl_crystal_size_min 0.2
_refine_diff_density_max 1.000
_refine_diff_density_min -0.603
_refine_diff_density_rms 0.126
_refine_ls_extinction_method none
_refine_ls_goodness_of_fit_ref 1.009
_refine_ls_hydrogen_treatment constr
_refine_ls_matrix_type full
_refine_ls_number_parameters 1406
_refine_ls_number_reflns 15545
_refine_ls_number_restraints 393
_refine_ls_restrained_S_all 1.017
_refine_ls_R_factor_all 0.1574
_refine_ls_R_factor_gt 0.0789
_refine_ls_shift/su_max 0.002
_refine_ls_shift/su_mean 0.000
_refine_ls_structure_factor_coef Fsqd
_refine_ls_weighting_details 'calc w=1/[\s^2^(Fo^2^)+(0.0186P)^2^+0.0000P] where P=(Fo^2^+2Fc^2^)/3'
_refine_ls_weighting_scheme calc
_refine_ls_wR_factor_gt 0.1782
_refine_ls_wR_factor_ref 0.2235
_reflns_number_gt 8040
_reflns_number_total 15545
_reflns_threshold_expression >2sigma(I)
_cod_data_source_file cg701187t-file007.cif
_cod_data_source_block wg148
_cod_original_cell_volume 8841.3(19)
_cod_original_sg_symbol_H-M 'P 21/c'
_cod_database_code 4503481

loop_
_symmetry_equiv_pos_as_xyz
'x, y, z'
'-x, y+1/2, -z+1/2'
'-x, -y, -z'
'x, -y-1/2, z-1/2'

loop_
_atom_site_label
_atom_site_type_symbol
_atom_site_fract_x
_atom_site_fract_y
_atom_site_fract_z
_atom_site_U_iso_or_equiv
_atom_site_adp_type
_atom_site_occupancy
_atom_site_symmetry_multiplicity
_atom_site_calc_flag
_atom_site_refinement_flags
_atom_site_disorder_assembly
_atom_site_disorder_group
C1 C 0.2595(3) 0.41354(18) 0.2366(3) 0.0245(13) Uani 1 1 d . . .
C2 C 0.2745(3) 0.37087(17) 0.1817(3) 0.0220(12) Uani 1 1 d . . .
H2A H 0.2609 0.3396 0.2050 0.026 Uiso 1 1 calc R . .
H2B H 0.2458 0.3751 0.1245 0.026 Uiso 1 1 calc R . .
C3 C 0.3684(3) 0.40881(19) 0.1318(4) 0.0350(15) Uani 1 1 d . . .
H3A H 0.3721 0.4372 0.1704 0.053 Uiso 1 1 calc R . .
H3B H 0.3370 0.4167 0.0786 0.053 Uiso 1 1 calc R . .
H3C H 0.4118 0.4016 0.1205 0.053 Uiso 1 1 calc R . .
C4 C 0.3430(3) 0.31980(19) 0.1142(4) 0.0353(16) Uani 1 1 d . . .
H4A H 0.3875 0.3140 0.1055 0.053 Uiso 1 1 calc R . .
H4B H 0.3126 0.3264 0.0597 0.053 Uiso 1 1 calc R . .
H4C H 0.3282 0.2903 0.1401 0.053 Uiso 1 1 calc R . .
C5 C 0.3905(3) 0.35261(19) 0.2540(4) 0.0354(17) Uani 1 1 d . . .
H5A H 0.3899 0.3799 0.2938 0.053 Uiso 1 1 calc R . .
H5B H 0.4353 0.3487 0.2453 0.053 Uiso 1 1 calc R . .
H5C H 0.3768 0.3218 0.2772 0.053 Uiso 1 1 calc R . .
C6 C 0.2638(3) 0.44647(17) 0.4849(3) 0.0240(10) Uani 1 1 d U . .
C7 C 0.2981(3) 0.41375(17) 0.5580(3) 0.0237(13) Uani 1 1 d . . .
H7A H 0.2641 0.3988 0.5843 0.028 Uiso 1 1 calc R . .
H7B H 0.3267 0.4349 0.6012 0.028 Uiso 1 1 calc R . .
C8 C 0.4016(3) 0.39157(19) 0.5148(4) 0.0347(16) Uani 1 1 d . . .
H8A H 0.4302 0.3637 0.5079 0.052 Uiso 1 1 calc R . .
H8B H 0.4245 0.4128 0.5614 0.052 Uiso 1 1 calc R . .
H8C H 0.3909 0.4110 0.4624 0.052 Uiso 1 1 calc R . .
C9 C 0.3002(3) 0.34340(17) 0.4607(3) 0.0279(14) Uani 1 1 d . . .
H9A H 0.2905 0.3645 0.4102 0.042 Uiso 1 1 calc R . .
H9B H 0.2587 0.3325 0.4738 0.042 Uiso 1 1 calc R . .
H9C H 0.3254 0.3143 0.4501 0.042 Uiso 1 1 calc R . .
C10 C 0.3583(3) 0.33751(18) 0.6089(4) 0.0338(16) Uani 1 1 d . . .
H10A H 0.3181 0.3263 0.6253 0.051 Uiso 1 1 calc R . .
H10B H 0.3868 0.3550 0.6565 0.051 Uiso 1 1 calc R . .
H10C H 0.3819 0.3087 0.5936 0.051 Uiso 1 1 calc R . .
C11 C 0.0313(3) 0.42509(18) 0.3802(3) 0.0294(10) Uani 1 1 d U . .
C12 C 0.0021(3) 0.37739(19) 0.3345(4) 0.0387(16) Uani 1 1 d . . .
H12A H -0.0071 0.3539 0.3774 0.046 Uiso 1 1 calc R . .
H12B H -0.0408 0.3858 0.2962 0.046 Uiso 1 1 calc R . .
C13 C 0.0456(3) 0.38081(19) 0.2053(3) 0.0317(15) Uani 1 1 d . . .
H13A H 0.0008 0.3836 0.1697 0.048 Uiso 1 1 calc R . .
H13B H 0.0743 0.3642 0.1736 0.048 Uiso 1 1 calc R . .
H13C H 0.0629 0.4141 0.2221 0.048 Uiso 1 1 calc R . .
C14 C 0.1122(4) 0.3410(2) 0.3314(4) 0.051(2) Uani 1 1 d . . .
H14A H 0.1351 0.3727 0.3473 0.076 Uiso 1 1 calc R . .
H14B H 0.1358 0.3219 0.2961 0.076 Uiso 1 1 calc R . .
H14C H 0.1112 0.3220 0.3826 0.076 Uiso 1 1 calc R . .
C15 C 0.0100(4) 0.30210(19) 0.2547(4) 0.0444(18) Uani 1 1 d . . .
H15A H 0.0090 0.2815 0.3041 0.067 Uiso 1 1 calc R . .
H15B H 0.0343 0.2847 0.2184 0.067 Uiso 1 1 calc R . .
H15C H -0.0353 0.3086 0.2229 0.067 Uiso 1 1 calc R . .
C16 C 0.0158(3) 0.56149(18) 0.3471(3) 0.0247(10) Uani 1 1 d U . .
C17 C -0.0253(3) 0.5987(2) 0.2863(3) 0.0313(15) Uani 1 1 d . . .
H17A H -0.0647 0.5812 0.2531 0.038 Uiso 1 1 calc R . .
H17B H -0.0412 0.6246 0.3202 0.038 Uiso 1 1 calc R . .
C18 C -0.0398(3) 0.6612(2) 0.1749(4) 0.0416(18) Uani 1 1 d . . .
H18A H -0.0176 0.6812 0.1392 0.062 Uiso 1 1 calc R . .
H18B H -0.0563 0.6830 0.2138 0.062 Uiso 1 1 calc R . .
H18C H -0.0769 0.6432 0.1391 0.062 Uiso 1 1 calc R . .
C19 C 0.0680(4) 0.6526(2) 0.2700(4) 0.058(2) Uani 1 1 d . . .
H19A H 0.1033 0.6293 0.2954 0.087 Uiso 1 1 calc R . .
H19B H 0.0565 0.6730 0.3145 0.087 Uiso 1 1 calc R . .
H19C H 0.0833 0.6741 0.2297 0.087 Uiso 1 1 calc R . .
C20 C 0.0269(3) 0.5876(2) 0.1671(3) 0.0336(15) Uani 1 1 d . . .
H20A H 0.0450 0.6048 0.1242 0.050 Uiso 1 1 calc R . .
H20B H -0.0124 0.5687 0.1393 0.050 Uiso 1 1 calc R . .
H20C H 0.0603 0.5648 0.1991 0.050 Uiso 1 1 calc R . .
C21 C 0.2445(3) 0.58355(16) 0.4445(3) 0.0190(12) Uani 1 1 d . . .
C22 C 0.2673(3) 0.62988(17) 0.4992(3) 0.0253(13) Uani 1 1 d . . .
H22A H 0.2277 0.6475 0.5083 0.030 Uiso 1 1 calc R . .
H22B H 0.2930 0.6188 0.5552 0.030 Uiso 1 1 calc R . .
C23 C 0.3232(3) 0.70939(18) 0.5255(4) 0.0353(15) Uani 1 1 d . . .
H23A H 0.3485 0.7351 0.5040 0.053 Uiso 1 1 calc R . .
H23B H 0.3488 0.6972 0.5801 0.053 Uiso 1 1 calc R . .
H23C H 0.2814 0.7235 0.5329 0.053 Uiso 1 1 calc R . .
C24 C 0.2700(3) 0.6858(2) 0.3807(4) 0.0442(18) Uani 1 1 d . . .
H24A H 0.2962 0.7105 0.3583 0.066 Uiso 1 1 calc R . .
H24B H 0.2293 0.7013 0.3891 0.066 Uiso 1 1 calc R . .
H24C H 0.2587 0.6582 0.3405 0.066 Uiso 1 1 calc R . .
C25 C 0.3734(3) 0.6455(2) 0.4542(4) 0.0350(15) Uani 1 1 d . . .
H25A H 0.3655 0.6207 0.4088 0.052 Uiso 1 1 calc R . .
H25B H 0.3957 0.6298 0.5075 0.052 Uiso 1 1 calc R . .
H25C H 0.4012 0.6722 0.4404 0.052 Uiso 1 1 calc R . .
C26 C 0.2341(3) 0.56939(18) 0.1860(3) 0.0245(13) Uani 1 1 d . . .
C27 C 0.2381(3) 0.60226(19) 0.1099(3) 0.0258(13) Uani 1 1 d . . .
H27A H 0.2063 0.5891 0.0597 0.031 Uiso 1 1 calc R . .
H27B H 0.2231 0.6361 0.1207 0.031 Uiso 1 1 calc R . .
C28 C 0.2948(4) 0.6420(2) 0.0132(4) 0.050(2) Uani 1 1 d . . .
H28A H 0.2820 0.6748 0.0302 0.075 Uiso 1 1 calc R . .
H28B H 0.2598 0.6291 -0.0329 0.075 Uiso 1 1 calc R . .
H28C H 0.3360 0.6448 -0.0060 0.075 Uiso 1 1 calc R . .
C29 C 0.3547(3) 0.62842(19) 0.1592(4) 0.0361(16) Uani 1 1 d . . .
H29A H 0.3617 0.6056 0.2075 0.054 Uiso 1 1 calc R . .
H29B H 0.3389 0.6605 0.1753 0.054 Uiso 1 1 calc R . .
H29C H 0.3965 0.6333 0.1419 0.054 Uiso 1 1 calc R . .
C30 C 0.3288(3) 0.5583(2) 0.0621(3) 0.0347(16) Uani 1 1 d . . .
H30A H 0.3685 0.5636 0.0405 0.052 Uiso 1 1 calc R . .
H30B H 0.2943 0.5431 0.0178 0.052 Uiso 1 1 calc R . .
H30C H 0.3392 0.5362 0.1113 0.052 Uiso 1 1 calc R . .
C31 C 0.5810(3) 1.0804(2) 0.7945(4) 0.0355(16) Uani 1 1 d . . .
C32 C 0.5603(5) 0.9591(2) 0.6542(6) 0.074(3) Uani 1 1 d . . .
C33 C 0.2490(2) 0.16673(17) 0.3136(2) 0.0355(16) Uani 1 1 d D . .
C34 C 0.1386(3) 0.2631(2) 0.0445(3) 0.0310(15) Uani 1 1 d . . .
C35 C 0.9091(3) 0.2094(2) 0.5136(4) 0.0388(17) Uani 1 1 d . . .
C36 C 0.7837(3) 0.3158(2) 0.2675(4) 0.0336(16) Uani 1 1 d . . .
C37 C 0.5469(3) 0.2580(2) 0.1916(4) 0.0340(15) Uani 1 1 d . . .
C38 C 0.4641(3) 0.2949(2) -0.1194(4) 0.0332(15) Uani 1 1 d . . .
F1 F 0.5416(2) 1.08478(12) 0.7212(2) 0.0501(12) Uani 1 1 d . . .
F2 F 0.5810(2) 1.12454(11) 0.8348(2) 0.0559(13) Uani 1 1 d . . .
F3 F 0.6427(2) 1.07291(15) 0.7886(3) 0.0674(14) Uani 1 1 d . . .
F4 F 0.6172(3) 0.93448(18) 0.6745(4) 0.1048(19) Uani 1 1 d . . .
F5 F 0.5241(4) 0.93902(17) 0.5842(3) 0.114(3) Uani 1 1 d . . .
F6 F 0.5752(4) 1.00605(16) 0.6367(3) 0.124(2) Uani 1 1 d . . .
F7A F 0.2632(3) 0.16840(16) 0.3966(2) 0.0576(15) Uani 0.850(4) 1 d PDU A 1
F8A F 0.3029(2) 0.15061(15) 0.2911(3) 0.0500(13) Uani 0.850(4) 1 d PDU A 1
F9A F 0.2031(2) 0.13245(13) 0.2878(3) 0.0490(13) Uani 0.850(4) 1 d PDU A 1
F7B F 0.2063(5) 0.1748(8) 0.3623(8) 0.052(5) Uani 0.150(4) 1 d PDU A 2
F8B F 0.3058(6) 0.1742(10) 0.3687(11) 0.063(5) Uani 0.150(4) 1 d PDU A 2
F9B F 0.2330(14) 0.1333(5) 0.2536(8) 0.056(5) Uani 0.150(4) 1 d PDU A 2
F10 F 0.0880(2) 0.26080(12) -0.0222(2) 0.0496(11) Uani 1 1 d . . .
F11 F 0.1278(3) 0.30164(12) 0.0912(3) 0.0637(14) Uani 1 1 d . . .
F12 F 0.1914(2) 0.27343(15) 0.0158(3) 0.0619(12) Uani 1 1 d . . .
F13 F 0.9697(2) 0.20368(14) 0.5556(2) 0.0572(12) Uani 1 1 d . . .
F14 F 0.8955(2) 0.17478(13) 0.4519(3) 0.0662(15) Uani 1 1 d . . .
F15 F 0.8681(2) 0.20127(18) 0.5639(3) 0.0725(14) Uani 1 1 d . . .
F16 F 0.7625(2) 0.30973(14) 0.1848(2) 0.0499(11) Uani 1 1 d . . .
F17 F 0.7399(2) 0.34212(13) 0.2942(3) 0.0660(13) Uani 1 1 d . . .
F18 F 0.8396(3) 0.34079(16) 0.2829(3) 0.0939(18) Uani 1 1 d . . .
F19 F 0.5568(2) 0.28422(13) 0.2615(2) 0.0475(11) Uani 1 1 d . . .
F20 F 0.5900(2) 0.22161(14) 0.2010(2) 0.0568(12) Uani 1 1 d . . .
F21 F 0.4867(2) 0.23777(14) 0.1805(2) 0.0500(11) Uani 1 1 d . . .
F22 F 0.41724(18) 0.28116(12) -0.18535(19) 0.0385(9) Uani 1 1 d . . .
F23 F 0.4490(2) 0.33797(11) -0.0904(2) 0.0609(14) Uani 1 1 d . . .
F24 F 0.51984(19) 0.29981(13) -0.1453(2) 0.0463(10) Uani 1 1 d . . .
N1 N 0.3442(2) 0.36397(14) 0.1719(3) 0.0220(11) Uani 1 1 d . . .
N2 N 0.3398(2) 0.37228(13) 0.5339(3) 0.0215(11) Uani 1 1 d . . .
N3 N 0.0438(2) 0.35077(15) 0.2835(3) 0.0288(12) Uani 1 1 d . . .
N4 N 0.0088(2) 0.62427(15) 0.2252(3) 0.0283(12) Uani 1 1 d . . .
N5 N 0.3090(2) 0.66658(14) 0.4629(3) 0.0247(11) Uani 1 1 d . . .
N6 N 0.3047(2) 0.60702(15) 0.0875(3) 0.0271(12) Uani 1 1 d . . .
N7 N 0.5665(3) 0.98197(15) 0.8135(3) 0.0381(15) Uani 1 1 d . . .
N8A N 0.2142(3) 0.2155(2) 0.1686(4) 0.0453(17) Uani 0.854(4) 1 d PU A 1
O20A O 0.2753(2) 0.25982(17) 0.2960(4) 0.0563(17) Uani 0.854(4) 1 d PDU A 1
O21A O 0.16154(19) 0.23493(15) 0.2924(3) 0.0335(12) Uani 0.854(4) 1 d PDU A 1
O22A O 0.1603(3) 0.17040(16) 0.0430(3) 0.0562(17) Uani 0.854(4) 1 d PDU A 1
O23A O 0.0888(2) 0.20054(17) 0.1333(3) 0.0374(13) Uani 0.854(4) 1 d PDU A 1
N8B N 0.1591(5) 0.2325(6) 0.1924(5) 0.043(6) Uani 0.146(4) 1 d PDU A 2
O20B O 0.2729(5) 0.2270(9) 0.2167(8) 0.064(5) Uani 0.146(4) 1 d PDU A 2
O21B O 0.2302(12) 0.2702(4) 0.3206(9) 0.043(4) Uani 0.146(4) 1 d PDU A 2
O22B O 0.1844(6) 0.1686(5) 0.0727(14) 0.061(5) Uani 0.146(4) 1 d PDU A 2
O23B O 0.0783(4) 0.1985(9) 0.0956(17) 0.045(5) Uani 0.146(4) 1 d PDU A 2
N9 N 0.8223(2) 0.26983(16) 0.4169(3) 0.0314(5) Uani 1 1 d U . .
N10 N 0.5411(2) 0.26046(16) 0.0256(3) 0.0277(12) Uani 1 1 d . . .
C39A C 0.8902(5) 0.9640(3) 0.4703(5) 0.047(3) Uani 0.6146(18) 1 d PDU B 1
C40A C 0.8063(5) 1.0320(3) 0.7181(6) 0.051(3) Uani 0.6146(18) 1 d PDU B 1
S9A S 0.82948(15) 0.96138(9) 0.53532(19) 0.0389(8) Uani 0.6146(18) 1 d PD B 1
S10A S 0.86560(15) 1.03970(8) 0.65137(17) 0.0361(8) Uani 0.6146(18) 1 d PD B 1
N11A N 0.8261(4) 1.0169(2) 0.5646(4) 0.033(2) Uani 0.6146(18) 1 d PD B 1
O32A O 0.7697(4) 0.9491(3) 0.4787(5) 0.063(3) Uani 0.6146(18) 1 d PDU B 1
O33A O 0.8585(3) 0.9268(2) 0.6015(4) 0.0365(18) Uani 0.6146(18) 1 d PDU B 1
O34A O 0.9240(4) 1.0131(3) 0.6957(5) 0.053(2) Uani 0.6146(18) 1 d PDU B 1
O35A O 0.8701(4) 1.0916(2) 0.6418(5) 0.046(2) Uani 0.6146(18) 1 d PDU B 1
F25A F 0.9460(4) 0.9836(3) 0.5128(4) 0.071(2) Uani 0.6146(18) 1 d PDU B 1
F26A F 0.8661(5) 0.9911(3) 0.4009(4) 0.091(3) Uani 0.6146(18) 1 d PDU B 1
F27A F 0.9003(5) 0.9172(3) 0.4476(4) 0.088(3) Uani 0.6146(18) 1 d PDU B 1
F28A F 0.7884(4) 0.9841(2) 0.7229(5) 0.074(3) Uani 0.6146(18) 1 d PDU B 1
F29A F 0.7530(4) 1.0588(2) 0.6906(4) 0.062(2) Uani 0.6146(18) 1 d PDU B 1
F30A F 0.8335(4) 1.0479(3) 0.7956(4) 0.071(3) Uani 0.6146(18) 1 d PDU B 1
C39B C 0.8975(6) 0.9744(4) 0.4624(7) 0.039(4) Uani 0.3854(18) 1 d PDU B 2
C40B C 0.7985(6) 1.0100(4) 0.7174(7) 0.051(5) Uani 0.3854(18) 1 d PDU B 2
S9B S 0.8356(3) 0.95434(15) 0.5200(3) 0.0356(13) Uani 0.3854(18) 1 d PD B 2
S10B S 0.8582(2) 1.02409(13) 0.6534(3) 0.0275(11) Uani 0.3854(18) 1 d PD B 2
N11B N 0.8671(6) 0.9720(3) 0.6136(6) 0.023(3) Uani 0.3854(18) 1 d PD B 2
O32B O 0.7771(5) 0.9796(4) 0.4779(7) 0.045(3) Uani 0.3854(18) 1 d PDU B 2
O33B O 0.8325(7) 0.9010(3) 0.5146(7) 0.047(3) Uani 0.3854(18) 1 d PDU B 2
O34B O 0.9168(6) 1.0370(4) 0.7142(7) 0.047(3) Uani 0.3854(18) 1 d PDU B 2
O35B O 0.8265(6) 1.0612(3) 0.5942(6) 0.036(3) Uani 0.3854(18) 1 d PDU B 2
F25B F 0.9108(6) 1.0214(3) 0.4726(6) 0.060(3) Uani 0.3854(18) 1 d PDU B 2
F26B F 0.8748(5) 0.9654(3) 0.3801(5) 0.044(2) Uani 0.3854(18) 1 d PDU B 2
F27B F 0.9493(5) 0.9456(4) 0.4849(6) 0.055(3) Uani 0.3854(18) 1 d PDU B 2
F28B F 0.8228(6) 0.9766(4) 0.7768(5) 0.053(3) Uani 0.3854(18) 1 d PDU B 2
F29B F 0.7423(5) 0.9926(5) 0.6694(8) 0.071(4) Uani 0.3854(18) 1 d PDU B 2
F30B F 0.7832(6) 1.0508(3) 0.7555(8) 0.067(3) Uani 0.3854(18) 1 d PDU B 2
Ni1 Ni 0.28584(4) 0.50633(3) 0.33274(5) 0.0188(2) Uani 1 1 d . . .
Ni2 Ni 0.14043(4) 0.50299(3) 0.40968(5) 0.01836(19) Uani 1 1 d . . .
Ni3 Ni 0.0000 0.5000 0.5000 0.0205(3) Uani 1 2 d S . .
O1 O 0.30381(17) 0.44366(11) 0.2692(2) 0.0220(9) Uani 1 1 d . . .
O2 O 0.2011(2) 0.41278(14) 0.2434(3) 0.0426(12) Uani 1 1 d . . .
O3 O 0.30029(19) 0.46427(12) 0.4390(2) 0.0270(9) Uani 1 1 d U . .
O4 O 0.2034(2) 0.45277(14) 0.4769(3) 0.0369(10) Uani 1 1 d U . .
O5 O 0.08004(19) 0.44486(12) 0.3628(2) 0.0260(8) Uani 1 1 d U . .
O6 O -0.0023(2) 0.43895(14) 0.4308(3) 0.0391(10) Uani 1 1 d U . .
O7 O -0.0176(2) 0.54449(14) 0.3966(2) 0.0354(10) Uani 1 1 d U . .
O8 O 0.07399(19) 0.55244(12) 0.3446(2) 0.0251(9) Uani 1 1 d U . .
O9 O 0.1966(2) 0.56186(13) 0.4633(2) 0.0319(10) Uani 1 1 d . . .
O10 O 0.27529(19) 0.57146(13) 0.3906(2) 0.0308(10) Uani 1 1 d . . .
O11 O 0.28325(19) 0.54552(12) 0.2240(2) 0.0266(9) Uani 1 1 d . . .
O12 O 0.1781(2) 0.57010(15) 0.2016(3) 0.0415(11) Uani 1 1 d . . .
O13 O 0.10371(18) 0.50731(12) 0.5195(2) 0.0216(8) Uani 1 1 d . . .
O14 O 0.18224(18) 0.49754(12) 0.3062(2) 0.0225(9) Uani 1 1 d . . .
O15 O 0.38658(19) 0.52195(13) 0.3719(2) 0.0296(10) Uani 1 1 d . . .
O16 O 0.4878(2) 1.04457(15) 0.8571(3) 0.0504(14) Uani 1 1 d . . .
O17 O 0.5999(3) 1.03536(15) 0.9382(3) 0.0569(16) Uani 1 1 d . . .
O18 O 0.5152(3) 0.90409(13) 0.7541(3) 0.0586(17) Uani 1 1 d . . .
O19 O 0.4567(3) 0.98328(15) 0.7077(3) 0.0617(17) Uani 1 1 d . . .
O24 O 0.9442(2) 0.27547(17) 0.4177(3) 0.0539(8) Uani 1 1 d U . .
O25 O 0.9005(3) 0.30320(17) 0.5380(3) 0.0603(9) Uani 1 1 d U . .
O26 O 0.8422(3) 0.23187(18) 0.2811(3) 0.0654(8) Uani 1 1 d U . .
O27 O 0.7315(3) 0.23555(17) 0.3087(3) 0.0600(9) Uani 1 1 d U . .
O28 O 0.6170(2) 0.31572(18) 0.1200(3) 0.0469(13) Uani 1 1 d . . .
O29 O 0.4975(2) 0.33353(13) 0.0991(3) 0.0396(12) Uani 1 1 d . . .
O30 O 0.4823(2) 0.20186(13) -0.0782(2) 0.0370(12) Uani 1 1 d . . .
O31 O 0.41587(19) 0.25205(14) -0.0031(2) 0.0290(9) Uani 1 1 d . . .
S1 S 0.55491(8) 1.03208(5) 0.85892(10) 0.0340(4) Uani 1 1 d . . .
S2 S 0.51694(9) 0.95661(5) 0.73802(11) 0.0431(5) Uani 1 1 d . . .
S3 S 0.22271(8) 0.22715(5) 0.26574(10) 0.0372(4) Uani 1 1 d D A .
S4 S 0.14754(8) 0.20578(5) 0.10404(9) 0.0354(4) Uani 1 1 d D . .
S5 S 0.89550(8) 0.27130(5) 0.46623(10) 0.0350(3) Uani 1 1 d U . .
S6 S 0.79672(8) 0.25573(5) 0.32016(9) 0.0338(3) Uani 1 1 d U . .
S7 S 0.55067(7) 0.29864(5) 0.10211(9) 0.0289(3) Uani 1 1 d . . .
S8 S 0.47375(7) 0.24722(4) -0.03620(8) 0.0238(3) Uani 1 1 d . . .
O36 O 0.8554(4) 0.9288(3) 0.8882(5) 0.107(3) Uani 1 1 d . . .
O37 O 0.8850(6) 0.3983(4) 0.4331(7) 0.078(3) Uani 0.50 1 d P . .

loop_
_atom_site_aniso_label
_atom_site_aniso_U_11
_atom_site_aniso_U_22
_atom_site_aniso_U_33
_atom_site_aniso_U_23
_atom_site_aniso_U_13
_atom_site_aniso_U_12
C1 0.017(3) 0.030(2) 0.025(3) 0.001(2) 0.003(2) 0.004(2)
C2 0.021(3) 0.025(2) 0.021(2) 0.000(2) 0.006(2) 0.007(2)
C3 0.038(3) 0.030(3) 0.045(3) 0.010(3) 0.024(3) 0.002(2)
C4 0.035(3) 0.031(3) 0.038(3) -0.020(3) 0.005(3) 0.002(2)
C5 0.039(4) 0.027(2) 0.035(3) -0.008(2) -0.003(3) 0.003(2)
C6 0.0210(19) 0.0232(17) 0.0280(19) 0.0052(17) 0.0058(17) 0.0040(17)
C7 0.024(3) 0.024(2) 0.026(3) 0.002(2) 0.012(2) 0.002(2)
C8 0.024(3) 0.027(2) 0.057(4) 0.009(3) 0.017(3) 0.001(2)
C9 0.030(3) 0.020(2) 0.031(3) -0.005(2) 0.000(3) -0.002(2)
C10 0.035(4) 0.025(2) 0.037(3) 0.003(2) -0.001(3) 0.006(2)
C11 0.044(2) 0.0195(17) 0.0309(19) -0.0062(17) 0.0208(18) -0.0074(17)
C12 0.062(4) 0.026(2) 0.040(3) -0.016(2) 0.034(3) -0.018(3)
C13 0.036(3) 0.028(2) 0.030(3) -0.004(2) 0.007(3) -0.007(2)
C14 0.066(5) 0.032(3) 0.047(4) 0.001(3) -0.002(4) 0.021(3)
C15 0.075(5) 0.023(2) 0.044(3) -0.016(3) 0.032(3) -0.017(3)
C16 0.0244(19) 0.0249(17) 0.0277(18) -0.0003(17) 0.0120(17) 0.0064(17)
C17 0.029(3) 0.034(3) 0.034(3) 0.002(3) 0.013(3) 0.007(2)
C18 0.057(4) 0.039(3) 0.027(3) 0.009(3) 0.005(3) 0.015(3)
C19 0.070(5) 0.039(3) 0.049(4) 0.017(3) -0.019(4) -0.032(3)
C20 0.025(3) 0.044(3) 0.030(3) 0.001(3) 0.001(3) 0.006(3)
C21 0.014(3) 0.0158(19) 0.025(2) 0.001(2) -0.001(2) -0.0019(18)
C22 0.025(3) 0.018(2) 0.031(3) -0.002(2) 0.005(2) -0.005(2)
C23 0.039(3) 0.025(2) 0.046(3) -0.016(3) 0.018(3) -0.002(2)
C24 0.052(4) 0.029(3) 0.051(4) 0.024(3) 0.012(3) 0.000(3)
C25 0.031(3) 0.029(2) 0.050(3) -0.006(3) 0.020(3) -0.015(2)
C26 0.022(3) 0.025(2) 0.026(3) 0.003(2) 0.004(2) 0.005(2)
C27 0.020(3) 0.028(2) 0.030(3) 0.009(2) 0.008(2) 0.000(2)
C28 0.041(4) 0.055(4) 0.056(4) 0.025(3) 0.017(3) 0.003(3)
C29 0.030(3) 0.028(2) 0.053(4) -0.005(3) 0.014(3) -0.013(2)
C30 0.045(4) 0.040(3) 0.020(3) -0.006(2) 0.009(3) 0.003(3)
C31 0.027(3) 0.032(3) 0.041(3) 0.008(3) -0.004(3) 0.002(2)
C32 0.100(7) 0.031(3) 0.100(6) -0.011(4) 0.042(5) 0.002(4)
C33 0.032(4) 0.044(3) 0.026(3) 0.009(3) -0.002(3) 0.004(3)
C34 0.030(3) 0.033(3) 0.028(3) 0.003(2) 0.002(3) -0.003(2)
C35 0.030(3) 0.046(3) 0.041(3) 0.009(3) 0.007(3) -0.004(3)
C36 0.023(3) 0.037(3) 0.036(3) 0.006(3) -0.004(3) -0.003(2)
C37 0.024(3) 0.046(3) 0.030(3) -0.005(3) 0.004(3) -0.002(3)
C38 0.031(3) 0.032(3) 0.036(3) -0.001(3) 0.006(3) -0.005(2)
F1 0.069(3) 0.0354(16) 0.042(2) 0.0099(16) 0.004(2) 0.0011(18)
F2 0.082(3) 0.0228(15) 0.059(2) 0.0004(16) 0.010(2) -0.0170(17)
F3 0.044(2) 0.061(2) 0.101(3) 0.008(2) 0.024(2) -0.017(2)
F4 0.101(4) 0.067(3) 0.172(5) -0.022(3) 0.084(4) -0.001(3)
F5 0.229(8) 0.053(2) 0.058(3) -0.011(2) 0.029(4) 0.019(4)
F6 0.263(7) 0.038(2) 0.108(3) -0.005(2) 0.122(4) -0.005(3)
F7A 0.086(4) 0.055(2) 0.026(2) 0.008(2) 0.002(2) 0.014(3)
F8A 0.043(3) 0.053(2) 0.052(2) 0.015(2) 0.006(2) 0.028(2)
F9A 0.053(3) 0.0263(17) 0.068(3) -0.006(2) 0.014(2) 0.0025(19)
F7B 0.067(9) 0.045(8) 0.045(8) 0.000(8) 0.014(8) 0.005(8)
F8B 0.072(10) 0.062(9) 0.047(9) 0.024(8) -0.002(9) 0.006(9)
F9B 0.056(9) 0.052(8) 0.058(9) 0.004(8) 0.009(9) 0.013(8)
F10 0.049(2) 0.0454(18) 0.042(2) 0.0100(17) -0.0148(19) -0.0044(18)
F11 0.106(4) 0.0304(17) 0.058(2) -0.0030(18) 0.025(2) -0.004(2)
F12 0.042(2) 0.070(2) 0.078(3) 0.037(2) 0.022(2) -0.003(2)
F13 0.041(2) 0.072(2) 0.053(2) 0.035(2) 0.000(2) 0.018(2)
F14 0.079(3) 0.0346(17) 0.070(3) 0.0047(19) -0.014(3) 0.016(2)
F15 0.058(3) 0.104(3) 0.064(2) 0.040(2) 0.031(2) 0.006(3)
F16 0.048(2) 0.064(2) 0.0337(18) 0.0171(17) 0.0012(18) 0.0105(19)
F17 0.076(3) 0.0516(19) 0.064(3) -0.001(2) 0.003(2) 0.043(2)
F18 0.071(3) 0.080(3) 0.107(3) 0.054(3) -0.028(3) -0.042(2)
F19 0.058(3) 0.056(2) 0.0300(17) -0.0162(16) 0.0136(17) -0.0085(19)
F20 0.066(3) 0.067(2) 0.0370(18) 0.0072(18) 0.010(2) 0.034(2)
F21 0.047(2) 0.062(2) 0.0390(18) 0.0075(18) 0.0041(18) -0.0212(19)
F22 0.037(2) 0.0493(18) 0.0254(16) 0.0054(15) -0.0011(16) -0.0042(16)
F23 0.110(4) 0.0230(15) 0.046(2) 0.0058(16) 0.011(2) 0.0198(19)
F24 0.046(2) 0.058(2) 0.0353(17) 0.0082(17) 0.0095(17) -0.0243(18)
N1 0.020(2) 0.0236(19) 0.022(2) -0.0004(18) 0.0045(19) 0.0044(17)
N2 0.022(2) 0.0157(17) 0.023(2) 0.0000(17) -0.001(2) 0.0083(17)
N3 0.035(3) 0.0230(19) 0.030(2) 0.0016(19) 0.010(2) -0.0051(19)
N4 0.027(3) 0.0237(19) 0.029(2) 0.0083(19) -0.004(2) 0.0000(19)
N5 0.026(2) 0.0166(17) 0.034(2) -0.0062(18) 0.012(2) -0.0095(17)
N6 0.030(3) 0.026(2) 0.026(2) 0.0014(19) 0.009(2) -0.0011(19)
N7 0.039(3) 0.0183(19) 0.046(3) 0.001(2) -0.013(3) -0.002(2)
N8A 0.043(4) 0.061(3) 0.034(3) 0.017(3) 0.013(3) 0.015(3)
O20A 0.039(3) 0.040(2) 0.076(4) 0.024(3) -0.014(3) -0.009(2)
O21A 0.027(2) 0.029(2) 0.048(3) -0.011(2) 0.016(2) 0.0024(19)
O22A 0.071(4) 0.042(2) 0.060(3) 0.010(3) 0.024(3) 0.032(3)
O23A 0.042(3) 0.045(2) 0.026(2) 0.002(2) 0.010(2) -0.017(2)
N8B 0.040(9) 0.038(8) 0.052(9) 0.004(7) 0.012(7) 0.004(7)
O20B 0.058(8) 0.061(7) 0.067(8) 0.007(6) 0.004(6) 0.001(6)
O21B 0.043(7) 0.036(6) 0.046(6) -0.004(6) 0.003(5) -0.004(6)
O22B 0.061(8) 0.059(7) 0.068(8) 0.011(6) 0.023(6) 0.007(6)
O23B 0.047(7) 0.045(7) 0.043(8) 0.004(6) 0.006(6) -0.011(6)
N9 0.0304(5) 0.0310(12) 0.0307(6) 0.0005(8) 0.0025(6) 0.0044(10)
N10 0.028(3) 0.039(2) 0.0161(19) 0.0010(19) 0.004(2) 0.003(2)
C39A 0.058(6) 0.039(4) 0.042(5) 0.003(4) 0.012(4) 0.014(4)
C40A 0.050(6) 0.043(5) 0.057(5) 0.008(5) 0.006(5) 0.003(4)
S9A 0.0288(15) 0.0308(11) 0.0491(15) -0.0150(11) -0.0072(13) 0.0092(10)
S10A 0.0378(15) 0.0232(11) 0.0392(13) -0.0052(10) -0.0076(12) 0.0008(10)
N11A 0.030(5) 0.028(3) 0.030(4) -0.004(3) -0.013(4) 0.007(3)
O32A 0.043(5) 0.060(4) 0.074(5) -0.025(4) -0.014(4) -0.005(4)
O33A 0.027(3) 0.030(3) 0.048(4) -0.010(3) 0.001(3) 0.004(3)
O34A 0.042(4) 0.050(4) 0.055(4) -0.003(3) -0.011(4) -0.002(3)
O35A 0.055(4) 0.024(3) 0.054(4) 0.002(3) 0.003(4) 0.003(3)
F25A 0.056(5) 0.101(5) 0.057(4) 0.019(4) 0.018(4) 0.011(4)
F26A 0.118(7) 0.109(5) 0.043(4) 0.014(4) 0.011(4) 0.067(5)
F27A 0.139(7) 0.077(4) 0.046(4) -0.008(4) 0.019(4) 0.059(5)
F28A 0.111(6) 0.049(4) 0.076(4) -0.003(4) 0.047(4) -0.002(4)
F29A 0.061(5) 0.061(4) 0.065(4) 0.005(4) 0.015(4) 0.018(4)
F30A 0.107(7) 0.064(4) 0.039(3) 0.002(3) 0.009(4) 0.013(4)
C39B 0.042(7) 0.036(6) 0.035(6) -0.011(5) 0.003(5) 0.008(5)
C40B 0.048(7) 0.056(7) 0.052(7) -0.005(6) 0.020(6) -0.004(6)
S9B 0.035(3) 0.0220(17) 0.048(3) -0.0003(18) 0.006(2) 0.0061(17)
S10B 0.032(2) 0.0129(16) 0.034(2) -0.0031(15) 0.0002(18) 0.0006(15)
N11B 0.018(6) 0.025(5) 0.025(6) -0.004(5) 0.001(5) 0.004(5)
O32B 0.040(6) 0.044(5) 0.047(5) -0.004(5) 0.000(5) 0.003(4)
O33B 0.059(6) 0.024(4) 0.055(5) -0.009(4) 0.008(5) -0.002(4)
O34B 0.045(6) 0.052(5) 0.038(5) 0.003(5) -0.002(5) -0.002(5)
O35B 0.039(5) 0.033(4) 0.030(4) -0.007(4) -0.006(4) 0.000(4)
F25B 0.062(8) 0.066(6) 0.047(5) 0.016(5) 0.004(6) -0.015(6)
F26B 0.054(5) 0.048(4) 0.028(4) 0.014(3) 0.006(4) 0.019(4)
F27B 0.045(6) 0.073(6) 0.053(6) 0.006(5) 0.027(5) 0.022(5)
F28B 0.073(7) 0.061(6) 0.028(4) -0.001(5) 0.020(5) -0.004(6)
F29B 0.019(6) 0.095(8) 0.094(8) -0.004(7) 0.001(6) 0.003(6)
F30B 0.071(7) 0.040(5) 0.109(8) -0.017(6) 0.057(7) 0.008(5)
Ni1 0.0177(4) 0.0155(3) 0.0240(4) 0.0004(3) 0.0063(4) -0.0006(3)
Ni2 0.0169(4) 0.0167(3) 0.0222(4) 0.0021(3) 0.0058(3) 0.0003(3)
Ni3 0.0246(7) 0.0166(5) 0.0226(6) -0.0022(5) 0.0099(5) -0.0046(5)
O1 0.0103(18) 0.0210(15) 0.0323(19) -0.0031(15) 0.0001(16) -0.0023(13)
O2 0.027(2) 0.040(2) 0.065(3) -0.026(2) 0.020(2) -0.0067(18)
O3 0.0239(18) 0.0293(15) 0.0277(16) 0.0040(15) 0.0060(15) 0.0026(14)
O4 0.0251(19) 0.0406(17) 0.045(2) 0.0173(17) 0.0071(18) 0.0055(16)
O5 0.0355(19) 0.0190(14) 0.0290(16) -0.0041(14) 0.0190(15) -0.0090(14)
O6 0.051(2) 0.0322(16) 0.0420(18) -0.0146(16) 0.0275(17) -0.0177(16)
O7 0.0328(19) 0.0416(17) 0.0340(17) 0.0083(16) 0.0122(16) 0.0098(16)
O8 0.0225(18) 0.0238(14) 0.0295(17) -0.0002(14) 0.0068(15) -0.0009(14)
O9 0.028(2) 0.0366(18) 0.0341(19) -0.0107(17) 0.0134(18) -0.0105(17)
O10 0.033(2) 0.0275(17) 0.039(2) -0.0050(17) 0.0230(18) -0.0104(16)
O11 0.026(2) 0.0276(17) 0.0292(18) 0.0042(16) 0.0117(17) 0.0006(15)
O12 0.018(2) 0.054(2) 0.056(2) 0.025(2) 0.017(2) 0.0090(18)
O13 0.0213(18) 0.0271(16) 0.0179(15) 0.0004(14) 0.0074(14) -0.0088(15)
O14 0.0230(19) 0.0248(15) 0.0207(16) -0.0030(15) 0.0071(15) -0.0023(15)
O15 0.017(2) 0.0289(17) 0.042(2) -0.0027(17) 0.0046(18) -0.0057(15)
O16 0.036(3) 0.038(2) 0.079(3) 0.000(2) 0.015(3) -0.008(2)
O17 0.072(4) 0.039(2) 0.047(3) 0.009(2) -0.013(3) -0.002(2)
O18 0.078(4) 0.0167(17) 0.069(3) 0.008(2) -0.007(3) -0.011(2)
O19 0.045(3) 0.040(2) 0.076(3) -0.011(2) -0.034(3) 0.004(2)
O24 0.0351(7) 0.063(2) 0.0654(10) 0.0318(14) 0.0141(7) -0.0020(17)
O25 0.063(2) 0.0540(16) 0.0484(11) -0.0125(10) -0.0185(9) 0.0078(17)
O26 0.0846(8) 0.071(2) 0.0373(11) -0.0037(12) 0.0070(10) 0.0483(14)
O27 0.0562(7) 0.054(2) 0.0552(19) 0.0143(16) -0.0174(9) -0.0219(11)
O28 0.025(2) 0.073(3) 0.040(2) -0.002(2) 0.002(2) -0.015(2)
O29 0.042(3) 0.0276(17) 0.049(2) -0.0158(18) 0.009(2) 0.0041(18)
O30 0.058(3) 0.0205(16) 0.032(2) -0.0123(16) 0.008(2) -0.0020(18)
O31 0.021(2) 0.0395(18) 0.0297(18) -0.0092(17) 0.0123(16) -0.0099(16)
S1 0.0350(8) 0.0238(6) 0.0391(8) 0.0064(6) -0.0001(7) -0.0050(6)
S2 0.0401(10) 0.0244(6) 0.0550(9) 0.0000(7) -0.0092(8) -0.0016(6)
S3 0.0358(9) 0.0336(6) 0.0372(8) 0.0023(6) -0.0018(7) 0.0101(6)
S4 0.0365(9) 0.0341(6) 0.0332(7) 0.0111(6) 0.0032(7) -0.0003(6)
S5 0.0289(6) 0.0339(6) 0.0394(6) 0.0048(5) 0.0020(4) 0.0005(6)
S6 0.0423(6) 0.0254(5) 0.0304(5) 0.0001(5) 0.0014(5) 0.0055(5)
S7 0.0230(7) 0.0338(6) 0.0293(7) -0.0070(6) 0.0046(6) -0.0070(6)
S8 0.0299(7) 0.0185(5) 0.0234(6) -0.0010(5) 0.0072(6) -0.0014(5)
O36 0.114(6) 0.106(5) 0.112(5) -0.030(4) 0.048(5) -0.036(4)
O37 0.091(7) 0.062(5) 0.104(7) -0.045(6) 0.067(6) -0.035(6)

loop_
_atom_type_symbol
_atom_type_description
_atom_type_scat_dispersion_real
_atom_type_scat_dispersion_imag
_atom_type_scat_source
C C 0.0181 0.0091 'International Tables Vol C Tables 4.2.6.8 and 6.1.1.4'
H H 0.0000 0.0000 'International Tables Vol C Tables 4.2.6.8 and 6.1.1.4'
F F 0.0727 0.0534 'International Tables Vol C Tables 4.2.6.8 and 6.1.1.4'
N N 0.0311 0.0180 'International Tables Vol C Tables 4.2.6.8 and 6.1.1.4'
Ni Ni -3.0029 0.5091 'International Tables Vol C Tables 4.2.6.8 and 6.1.1.4'
O O 0.0492 0.0322 'International Tables Vol C Tables 4.2.6.8 and 6.1.1.4'
S S 0.3331 0.5567 'International Tables Vol C Tables 4.2.6.8 and 6.1.1.4'

loop_
_geom_angle_atom_site_label_1
_geom_angle_atom_site_label_2
_geom_angle_atom_site_label_3
_geom_angle
_geom_angle_site_symmetry_1
_geom_angle_site_symmetry_3
O2 C1 O1 127.7(5) . .
O2 C1 C2 111.9(4) . .
O1 C1 C2 120.4(5) . .
N1 C2 C1 119.0(4) . .
N1 C2 H2A 107.6 . .
C1 C2 H2A 107.6 . .
N1 C2 H2B 107.6 . .
C1 C2 H2B 107.6 . .
H2A C2 H2B 107.0 . .
N1 C3 H3A 109.5 . .
N1 C3 H3B 109.5 . .
H3A C3 H3B 109.5 . .
N1 C3 H3C 109.5 . .
H3A C3 H3C 109.5 . .
H3B C3 H3C 109.5 . .
N1 C4 H4A 109.5 . .
N1 C4 H4B 109.5 . .
H4A C4 H4B 109.5 . .
N1 C4 H4C 109.5 . .
H4A C4 H4C 109.5 . .
H4B C4 H4C 109.5 . .
N1 C5 H5A 109.5 . .
N1 C5 H5B 109.5 . .
H5A C5 H5B 109.5 . .
N1 C5 H5C 109.5 . .
H5A C5 H5C 109.5 . .
H5B C5 H5C 109.5 . .
O4 C6 O3 127.6(5) . .
O4 C6 C7 116.3(5) . .
O3 C6 C7 116.1(5) . .
C6 C7 N2 114.6(4) . .
C6 C7 H7A 108.6 . .
N2 C7 H7A 108.6 . .
C6 C7 H7B 108.6 . .
N2 C7 H7B 108.6 . .
H7A C7 H7B 107.6 . .
N2 C8 H8A 109.5 . .
N2 C8 H8B 109.5 . .
H8A C8 H8B 109.5 . .
N2 C8 H8C 109.5 . .
H8A C8 H8C 109.5 . .
H8B C8 H8C 109.5 . .
N2 C9 H9A 109.5 . .
N2 C9 H9B 109.5 . .
H9A C9 H9B 109.5 . .
N2 C9 H9C 109.5 . .
H9A C9 H9C 109.5 . .
H9B C9 H9C 109.5 . .
N2 C10 H10A 109.5 . .
N2 C10 H10B 109.5 . .
H10A C10 H10B 109.5 . .
N2 C10 H10C 109.5 . .
H10A C10 H10C 109.5 . .
H10B C10 H10C 109.5 . .
O5 C11 O6 129.4(5) . .
O5 C11 C12 120.2(5) . .
O6 C11 C12 110.4(5) . .
N3 C12 C11 116.6(5) . .
N3 C12 H12A 108.1 . .
C11 C12 H12A 108.1 . .
N3 C12 H12B 108.1 . .
C11 C12 H12B 108.1 . .
H12A C12 H12B 107.3 . .
N3 C13 H13A 109.5 . .
N3 C13 H13B 109.5 . .
H13A C13 H13B 109.5 . .
N3 C13 H13C 109.5 . .
H13A C13 H13C 109.5 . .
H13B C13 H13C 109.5 . .
N3 C14 H14A 109.5 . .
N3 C14 H14B 109.5 . .
H14A C14 H14B 109.5 . .
N3 C14 H14C 109.5 . .
H14A C14 H14C 109.5 . .
H14B C14 H14C 109.5 . .
N3 C15 H15A 109.5 . .
N3 C15 H15B 109.5 . .
H15A C15 H15B 109.5 . .
N3 C15 H15C 109.5 . .
H15A C15 H15C 109.5 . .
H15B C15 H15C 109.5 . .
O8 C16 O7 129.1(5) . .
O8 C16 C17 120.9(5) . .
O7 C16 C17 110.1(5) . .
N4 C17 C16 116.6(5) . .
N4 C17 H17A 108.2 . .
C16 C17 H17A 108.2 . .
N4 C17 H17B 108.2 . .
C16 C17 H17B 108.2 . .
H17A C17 H17B 107.3 . .
N4 C18 H18A 109.5 . .
N4 C18 H18B 109.5 . .
H18A C18 H18B 109.5 . .
N4 C18 H18C 109.5 . .
H18A C18 H18C 109.5 . .
H18B C18 H18C 109.5 . .
N4 C19 H19A 109.5 . .
N4 C19 H19B 109.5 . .
H19A C19 H19B 109.5 . .
N4 C19 H19C 109.5 . .
H19A C19 H19C 109.5 . .
H19B C19 H19C 109.5 . .
N4 C20 H20A 109.5 . .
N4 C20 H20B 109.5 . .
H20A C20 H20B 109.5 . .
N4 C20 H20C 109.5 . .
H20A C20 H20C 109.5 . .
H20B C20 H20C 109.5 . .
O10 C21 O9 128.2(4) . .
O10 C21 C22 118.7(5) . .
O9 C21 C22 113.1(5) . .
N5 C22 C21 115.4(4) . .
N5 C22 H22A 108.4 . .
C21 C22 H22A 108.4 . .
N5 C22 H22B 108.4 . .
C21 C22 H22B 108.4 . .
H22A C22 H22B 107.5 . .
N5 C23 H23A 109.5 . .
N5 C23 H23B 109.5 . .
H23A C23 H23B 109.5 . .
N5 C23 H23C 109.5 . .
H23A C23 H23C 109.5 . .
H23B C23 H23C 109.5 . .
N5 C24 H24A 109.5 . .
N5 C24 H24B 109.5 . .
H24A C24 H24B 109.5 . .
N5 C24 H24C 109.5 . .
H24A C24 H24C 109.5 . .
H24B C24 H24C 109.5 . .
N5 C25 H25A 109.5 . .
N5 C25 H25B 109.5 . .
H25A C25 H25B 109.5 . .
N5 C25 H25C 109.5 . .
H25A C25 H25C 109.5 . .
H25B C25 H25C 109.5 . .
O11 C26 O12 127.3(5) . .
O11 C26 C27 120.4(5) . .
O12 C26 C27 112.3(4) . .
N6 C27 C26 117.5(4) . .
N6 C27 H27A 107.9 . .
C26 C27 H27A 107.9 . .
N6 C27 H27B 107.9 . .
C26 C27 H27B 107.9 . .
H27A C27 H27B 107.2 . .
N6 C28 H28A 109.5 . .
N6 C28 H28B 109.5 . .
H28A C28 H28B 109.5 . .
N6 C28 H28C 109.5 . .
H28A C28 H28C 109.5 . .
H28B C28 H28C 109.5 . .
N6 C29 H29A 109.5 . .
N6 C29 H29B 109.5 . .
H29A C29 H29B 109.5 . .
N6 C29 H29C 109.5 . .
H29A C29 H29C 109.5 . .
H29B C29 H29C 109.5 . .
N6 C30 H30A 109.5 . .
N6 C30 H30B 109.5 . .
H30A C30 H30B 109.5 . .
N6 C30 H30C 109.5 . .
H30A C30 H30C 109.5 . .
H30B C30 H30C 109.5 . .
F1 C31 F3 111.6(6) . .
F1 C31 F2 107.2(4) . .
F3 C31 F2 105.9(5) . .
F1 C31 S1 112.8(4) . .
F3 C31 S1 110.7(4) . .
F2 C31 S1 108.3(4) . .
F5 C32 F4 107.9(7) . .
F5 C32 F6 108.3(7) . .
F4 C32 F6 106.6(8) . .
F5 C32 S2 110.5(7) . .
F4 C32 S2 111.4(6) . .
F6 C32 S2 112.0(6) . .
F9B C33 F7A 138.1(8) . .
F7A C33 F9A 108.9(5) . .
F9B C33 F8B 129.9(16) . .
F7A C33 F8B 49.1(9) . .
F9A C33 F8B 141.8(12) . .
F9B C33 F8A 70.0(14) . .
F7A C33 F8A 106.8(4) . .
F9A C33 F8A 106.1(4) . .
F8B C33 F8A 63.7(10) . .
F9B C33 F7B 117.4(16) . .
F7A C33 F7B 53.8(6) . .
F9A C33 F7B 76.8(9) . .
F8B C33 F7B 100.8(11) . .
F8A C33 F7B 159.0(8) . .
F9B C33 S3 107.1(7) . .
F7A C33 S3 112.4(4) . .
F9A C33 S3 111.1(3) . .
F8B C33 S3 106.6(11) . .
F8A C33 S3 111.2(3) . .
F7B C33 S3 86.2(10) . .
F12 C34 F10 106.9(5) . .
F12 C34 F11 107.5(5) . .
F10 C34 F11 107.2(5) . .
F12 C34 S4 112.2(4) . .
F10 C34 S4 111.2(4) . .
F11 C34 S4 111.6(4) . .
F13 C35 F15 109.8(5) . .
F13 C35 F14 108.8(5) . .
F15 C35 F14 106.7(5) . .
F13 C35 S5 111.6(4) . .
F15 C35 S5 110.5(5) . .
F14 C35 S5 109.3(4) . .
F17 C36 F18 108.3(5) . .
F17 C36 F16 108.1(5) . .
F18 C36 F16 109.2(6) . .
F17 C36 S6 111.5(4) . .
F18 C36 S6 109.5(4) . .
F16 C36 S6 110.2(4) . .
F20 C37 F19 109.5(5) . .
F20 C37 F21 107.7(5) . .
F19 C37 F21 106.9(5) . .
F20 C37 S7 112.7(4) . .
F19 C37 S7 109.8(4) . .
F21 C37 S7 110.1(4) . .
F23 C38 F22 110.1(5) . .
F23 C38 F24 108.8(5) . .
F22 C38 F24 107.7(5) . .
F23 C38 S8 110.3(4) . .
F22 C38 S8 109.7(4) . .
F24 C38 S8 110.2(4) . .
C5 N1 C2 111.7(4) . .
C5 N1 C4 108.1(4) . .
C2 N1 C4 106.5(4) . .
C5 N1 C3 109.9(4) . .
C2 N1 C3 111.8(4) . .
C4 N1 C3 108.7(4) . .
C8 N2 C9 111.1(4) . .
C8 N2 C10 108.2(4) . .
C9 N2 C10 108.1(4) . .
C8 N2 C7 111.8(4) . .
C9 N2 C7 110.1(4) . .
C10 N2 C7 107.4(4) . .
C14 N3 C12 113.5(5) . .
C14 N3 C15 109.5(4) . .
C12 N3 C15 107.2(5) . .
C14 N3 C13 109.3(5) . .
C12 N3 C13 109.6(4) . .
C15 N3 C13 107.6(4) . .
C20 N4 C19 110.6(5) . .
C20 N4 C17 110.1(4) . .
C19 N4 C17 111.8(5) . .
C20 N4 C18 109.3(4) . .
C19 N4 C18 107.6(4) . .
C17 N4 C18 107.3(5) . .
C24 N5 C25 111.3(5) . .
C24 N5 C22 109.3(4) . .
C25 N5 C22 113.2(4) . .
C24 N5 C23 108.7(4) . .
C25 N5 C23 108.1(4) . .
C22 N5 C23 105.9(4) . .
C29 N6 C30 109.8(4) . .
C29 N6 C28 109.2(4) . .
C30 N6 C28 108.7(5) . .
C29 N6 C27 111.0(4) . .
C30 N6 C27 111.9(4) . .
C28 N6 C27 106.2(4) . .
S2 N7 S1 126.4(3) . .
S4 N8A S3 125.9(5) . .
S3 N8B S4 125.2(8) . .
S5 N9 S6 125.8(4) . .
S8 N10 S7 125.5(3) . .
F25A C39A F26A 109.7(8) . .
F25A C39A F27A 110.3(8) . .
F26A C39A F27A 109.3(8) . .
F25A C39A S9A 110.8(6) . .
F26A C39A S9A 109.5(7) . .
F27A C39A S9A 107.2(7) . .
F29A C40A F30A 106.8(8) . .
F29A C40A F28A 108.8(8) . .
F30A C40A F28A 108.4(8) . .
F29A C40A S10A 111.6(7) . .
F30A C40A S10A 109.0(7) . .
F28A C40A S10A 112.0(7) . .
O32A S9A O33A 119.4(5) . .
O32A S9A N11A 109.1(5) . .
O33A S9A N11A 115.2(4) . .
O32A S9A C39A 104.9(5) . .
O33A S9A C39A 103.2(4) . .
N11A S9A C39A 102.9(4) . .
O35A S10A O34A 118.3(5) . .
O35A S10A N11A 108.7(4) . .
O34A S10A N11A 117.1(4) . .
O35A S10A C40A 104.4(5) . .
O34A S10A C40A 104.5(5) . .
N11A S10A C40A 101.6(5) . .
S9A N11A S10A 126.0(5) . .
F25B C39B F27B 113.8(11) . .
F25B C39B F26B 108.7(10) . .
F27B C39B F26B 104.7(10) . .
F25B C39B S9B 112.0(9) . .
F27B C39B S9B 108.2(8) . .
F26B C39B S9B 109.2(8) . .
F28B C40B F29B 108.8(11) . .
F28B C40B F30B 108.1(10) . .
F29B C40B F30B 106.8(11) . .
F28B C40B S10B 111.0(9) . .
F29B C40B S10B 111.0(9) . .
F30B C40B S10B 111.0(9) . .
O32B S9B O33B 115.3(7) . .
O32B S9B N11B 115.9(7) . .
O33B S9B N11B 111.1(6) . .
O32B S9B C39B 103.7(7) . .
O33B S9B C39B 106.7(7) . .
N11B S9B C39B 102.6(6) . .
O34B S10B O35B 118.8(7) . .
O34B S10B N11B 109.9(7) . .
O35B S10B N11B 115.1(6) . .
O34B S10B C40B 103.9(7) . .
O35B S10B C40B 104.9(7) . .
N11B S10B C40B 102.0(6) . .
S10B N11B S9B 126.8(6) . .
O10 Ni1 O3 95.65(15) . .
O10 Ni1 O11 88.33(15) . .
O3 Ni1 O11 172.41(17) . .
O10 Ni1 O1 174.24(16) . .
O3 Ni1 O1 87.76(14) . .
O11 Ni1 O1 87.77(14) . .
O10 Ni1 O15 83.81(15) . .
O3 Ni1 O15 84.85(15) . .
O11 Ni1 O15 89.17(15) . .
O1 Ni1 O15 91.89(14) . .
O10 Ni1 O14 88.72(15) . .
O3 Ni1 O14 93.23(15) . .
O11 Ni1 O14 93.32(14) . .
O1 Ni1 O14 95.74(13) . .
O15 Ni1 O14 172.06(15) . .
O4 Ni2 O8 177.48(18) . .
O4 Ni2 O9 92.98(16) . .
O8 Ni2 O9 88.18(15) . .
O4 Ni2 O5 87.48(15) . .
O8 Ni2 O5 91.19(14) . .
O9 Ni2 O5 175.58(17) . .
O4 Ni2 O14 92.93(16) . .
O8 Ni2 O14 89.18(15) . .
O9 Ni2 O14 95.54(15) . .
O5 Ni2 O14 88.82(14) . .
O4 Ni2 O13 83.93(16) . .
O8 Ni2 O13 94.00(15) . .
O9 Ni2 O13 82.98(15) . .
O5 Ni2 O13 92.70(14) . .
O14 Ni2 O13 176.44(14) . .
O6 Ni3 O6 179.999(1) . 3_566
O6 Ni3 O7 87.56(16) . 3_566
O6 Ni3 O7 92.44(16) 3_566 3_566
O6 Ni3 O7 92.44(16) . .
O6 Ni3 O7 87.56(16) 3_566 .
O7 Ni3 O7 179.998(1) 3_566 .
O6 Ni3 O13 86.97(16) . 3_566
O6 Ni3 O13 93.03(16) 3_566 3_566
O7 Ni3 O13 93.04(15) 3_566 3_566
O7 Ni3 O13 86.96(15) . 3_566
O6 Ni3 O13 93.03(16) . .
O6 Ni3 O13 86.97(16) 3_566 .
O7 Ni3 O13 86.96(15) 3_566 .
O7 Ni3 O13 93.04(15) . .
O13 Ni3 O13 180.0 3_566 .
C1 O1 Ni1 123.0(4) . .
C6 O3 Ni1 135.8(3) . .
C6 O4 Ni2 131.4(4) . .
C11 O5 Ni2 135.4(3) . .
C11 O6 Ni3 132.4(4) . .
C16 O7 Ni3 136.2(4) . .
C16 O8 Ni2 131.4(3) . .
C21 O9 Ni2 131.8(3) . .
C21 O10 Ni1 133.1(3) . .
C26 O11 Ni1 123.3(4) . .
Ni2 O13 Ni3 115.13(15) . .
Ni2 O14 Ni1 115.20(15) . .
O17 S1 O16 116.4(3) . .
O17 S1 N7 109.8(3) . .
O16 S1 N7 116.3(3) . .
O17 S1 C31 104.9(3) . .
O16 S1 C31 103.7(3) . .
N7 S1 C31 104.1(3) . .
O19 S2 O18 120.0(3) . .
O19 S2 N7 114.7(3) . .
O18 S2 N7 109.0(3) . .
O19 S2 C32 105.8(4) . .
O18 S2 C32 102.2(3) . .
N7 S2 C32 102.9(4) . .
O20A S3 O21B 47.0(10) . .
O20A S3 O21A 118.2(3) . .
O21B S3 O21A 71.2(10) . .
O20A S3 O20B 65.9(8) . .
O21B S3 O20B 110.5(10) . .
O21A S3 O20B 162.8(7) . .
O20A S3 N8B 131.4(7) . .
O21B S3 N8B 110.3(10) . .
O21A S3 N8B 64.5(5) . .
O20B S3 N8B 99.8(7) . .
O20A S3 N8A 112.0(4) . .
O21B S3 N8A 138.3(6) . .
O21A S3 N8A 114.9(3) . .
O20B S3 N8A 51.8(6) . .
N8B S3 N8A 51.5(5) . .
O20A S3 C33 106.0(2) . .
O21B S3 C33 118.0(6) . .
O21A S3 C33 101.4(2) . .
O20B S3 C33 92.8(9) . .
N8B S3 C33 121.4(6) . .
N8A S3 C33 101.7(3) . .
O23A S4 O22B 128.8(7) . .
O22B S4 O23B 118.9(11) . .
O23A S4 O22A 118.3(3) . .
O23B S4 O22A 100.5(10) . .
O23A S4 N8A 119.6(3) . .
O22B S4 N8A 83.7(7) . .
O23B S4 N8A 144.1(11) . .
O22A S4 N8A 107.4(3) . .
O23A S4 N8B 72.7(5) . .
O22B S4 N8B 131.7(9) . .
O23B S4 N8B 95.2(11) . .
O22A S4 N8B 156.2(5) . .
N8A S4 N8B 51.8(5) . .
O23A S4 C34 105.9(3) . .
O22B S4 C34 114.0(9) . .
O23B S4 C34 95.1(11) . .
O22A S4 C34 102.0(3) . .
N8A S4 C34 100.6(3) . .
N8B S4 C34 94.2(6) . .
O24 S5 O25 118.4(3) . .
O24 S5 N9 117.1(3) . .
O25 S5 N9 108.4(3) . .
O24 S5 C35 104.1(3) . .
O25 S5 C35 103.2(3) . .
N9 S5 C35 103.5(3) . .
O26 S6 O27 118.8(3) . .
O26 S6 N9 116.7(3) . .
O27 S6 N9 108.2(3) . .
O26 S6 C36 103.7(3) . .
O27 S6 C36 103.9(3) . .
N9 S6 C36 103.5(2) . .
O28 S7 O29 119.8(3) . .
O28 S7 N10 108.1(3) . .
O29 S7 N10 115.9(2) . .
O28 S7 C37 104.3(3) . .
O29 S7 C37 104.1(3) . .
N10 S7 C37 102.4(2) . .
O30 S8 O31 117.6(3) . .
O30 S8 N10 108.1(3) . .
O31 S8 N10 116.3(2) . .
O30 S8 C38 104.4(2) . .
O31 S8 C38 104.6(3) . .
N10 S8 C38 104.1(3) . .

loop_
_geom_bond_atom_site_label_1
_geom_bond_atom_site_label_2
_geom_bond_distance
_geom_bond_site_symmetry_2
C1 O2 1.244(7) .
C1 O1 1.249(6) .
C1 C2 1.529(7) .
C2 N1 1.505(7) .
C2 H2A 0.9900 .
C2 H2B 0.9900 .
C3 N1 1.510(7) .
C3 H3A 0.9800 .
C3 H3B 0.9800 .
C3 H3C 0.9800 .
C4 N1 1.509(6) .
C4 H4A 0.9800 .
C4 H4B 0.9800 .
C4 H4C 0.9800 .
C5 N1 1.487(7) .
C5 H5A 0.9800 .
C5 H5B 0.9800 .
C5 H5C 0.9800 .
C6 O4 1.244(7) .
C6 O3 1.274(7) .
C6 C7 1.519(7) .
C7 N2 1.519(6) .
C7 H7A 0.9900 .
C7 H7B 0.9900 .
C8 N2 1.482(7) .
C8 H8A 0.9800 .
C8 H8B 0.9800 .
C8 H8C 0.9800 .
C9 N2 1.499(6) .
C9 H9A 0.9800 .
C9 H9B 0.9800 .
C9 H9C 0.9800 .
C10 N2 1.515(6) .
C10 H10A 0.9800 .
C10 H10B 0.9800 .
C10 H10C 0.9800 .
C11 O5 1.234(7) .
C11 O6 1.250(7) .
C11 C12 1.536(7) .
C12 N3 1.511(8) .
C12 H12A 0.9900 .
C12 H12B 0.9900 .
C13 N3 1.513(7) .
C13 H13A 0.9800 .
C13 H13B 0.9800 .
C13 H13C 0.9800 .
C14 N3 1.480(8) .
C14 H14A 0.9800 .
C14 H14B 0.9800 .
C14 H14C 0.9800 .
C15 N3 1.509(7) .
C15 H15A 0.9800 .
C15 H15B 0.9800 .
C15 H15C 0.9800 .
C16 O8 1.244(7) .
C16 O7 1.262(7) .
C16 C17 1.522(7) .
C17 N4 1.512(8) .
C17 H17A 0.9900 .
C17 H17B 0.9900 .
C18 N4 1.514(7) .
C18 H18A 0.9800 .
C18 H18B 0.9800 .
C18 H18C 0.9800 .
C19 N4 1.489(8) .
C19 H19A 0.9800 .
C19 H19B 0.9800 .
C19 H19C 0.9800 .
C20 N4 1.473(7) .
C20 H20A 0.9800 .
C20 H20B 0.9800 .
C20 H20C 0.9800 .
C21 O10 1.239(7) .
C21 O9 1.253(7) .
C21 C22 1.541(6) .
C22 N5 1.519(7) .
C22 H22A 0.9900 .
C22 H22B 0.9900 .
C23 N5 1.520(6) .
C23 H23A 0.9800 .
C23 H23B 0.9800 .
C23 H23C 0.9800 .
C24 N5 1.487(7) .
C24 H24A 0.9800 .
C24 H24B 0.9800 .
C24 H24C 0.9800 .
C25 N5 1.489(7) .
C25 H25A 0.9800 .
C25 H25B 0.9800 .
C25 H25C 0.9800 .
C26 O11 1.245(6) .
C26 O12 1.246(7) .
C26 C27 1.538(7) .
C27 N6 1.517(7) .
C27 H27A 0.9900 .
C27 H27B 0.9900 .
C28 N6 1.507(8) .
C28 H28A 0.9800 .
C28 H28B 0.9800 .
C28 H28C 0.9800 .
C29 N6 1.487(7) .
C29 H29A 0.9800 .
C29 H29B 0.9800 .
C29 H29C 0.9800 .
C30 N6 1.494(7) .
C30 H30A 0.9800 .
C30 H30B 0.9800 .
C30 H30C 0.9800 .
C31 F1 1.286(7) .
C31 F3 1.323(8) .
C31 F2 1.356(7) .
C31 S1 1.826(6) .
C32 F5 1.326(10) .
C32 F4 1.330(10) .
C32 F6 1.345(9) .
C32 S2 1.798(10) .
C33 F9B 1.312(9) .
C33 F7A 1.313(5) .
C33 F9A 1.324(5) .
C33 F8B 1.324(9) .
C33 F8A 1.329(6) .
C33 F7B 1.335(9) .
C33 S3 1.830(5) .
C34 F12 1.317(8) .
C34 F10 1.328(6) .
C34 F11 1.333(7) .
C34 S4 1.808(5) .
C35 F13 1.296(7) .
C35 F15 1.327(8) .
C35 F14 1.349(7) .
C35 S5 1.829(6) .
C36 F17 1.303(8) .
C36 F18 1.316(7) .
C36 F16 1.325(7) .
C36 S6 1.820(6) .
C37 F20 1.312(7) .
C37 F19 1.313(7) .
C37 F21 1.339(7) .
C37 S7 1.834(6) .
C38 F23 1.315(7) .
C38 F22 1.325(6) .
C38 F24 1.328(7) .
C38 S8 1.840(6) .
N7 S2 1.566(5) .
N7 S1 1.581(5) .
N8A S4 1.555(6) .
N8A S3 1.579(6) .
O20A S3 1.401(4) .
O21A S3 1.449(4) .
O22A S4 1.442(4) .
O23A S4 1.414(5) .
N8B S3 1.570(8) .
N8B S4 1.574(8) .
O20B S3 1.452(8) .
O21B S3 1.448(8) .
O22B S4 1.424(9) .
O23B S4 1.429(7) .
N9 S5 1.550(5) .
N9 S6 1.585(5) .
N10 S8 1.566(5) .
N10 S7 1.589(4) .
C39A F25A 1.317(10) .
C39A F26A 1.340(10) .
C39A F27A 1.342(10) .
C39A S9A 1.824(10) .
C40A F29A 1.311(10) .
C40A F30A 1.328(10) .
C40A F28A 1.350(10) .
C40A S10A 1.831(10) .
S9A O32A 1.405(7) .
S9A O33A 1.444(6) .
S9A N11A 1.574(7) .
S10A O35A 1.411(6) .
S10A O34A 1.450(7) .
S10A N11A 1.583(7) .
C39B F25B 1.298(12) .
C39B F27B 1.307(13) .
C39B F26B 1.333(12) .
C39B S9B 1.837(12) .
C40B F28B 1.332(13) .
C40B F29B 1.332(13) .
C40B F30B 1.335(13) .
C40B S10B 1.831(12) .
S9B O32B 1.422(10) .
S9B O33B 1.439(9) .
S9B N11B 1.585(9) .
S10B O34B 1.426(10) .
S10B O35B 1.435(9) .
S10B N11B 1.572(9) .
Ni1 O10 2.024(4) .
Ni1 O3 2.027(4) .
Ni1 O11 2.047(4) .
Ni1 O1 2.055(3) .
Ni1 O15 2.087(4) .
Ni1 O14 2.111(4) .
Ni2 O4 2.018(4) .
Ni2 O8 2.031(3) .
Ni2 O9 2.040(4) .
Ni2 O5 2.040(3) .
Ni2 O14 2.067(4) .
Ni2 O13 2.098(4) .
Ni3 O6 1.985(4) .
Ni3 O6 1.985(4) 3_566
Ni3 O7 2.026(4) 3_566
Ni3 O7 2.026(4) .
Ni3 O13 2.115(4) 3_566
Ni3 O13 2.115(4) .
O16 S1 1.429(5) .
O17 S1 1.410(5) .
O18 S2 1.439(4) .
O19 S2 1.428(5) .
O24 S5 1.423(5) .
O25 S5 1.431(5) .
O26 S6 1.407(5) .
O27 S6 1.432(5) .
O28 S7 1.418(5) .
O29 S7 1.442(4) .
O30 S8 1.429(4) .
O31 S8 1.432(4) .
